data_4321958
loop_
_publ_author_name
'Giovanni De Munno'
'Donatella Armentano'
'Miguel Julve'
'Francesc Lloret'
'Rodrigue Lescou\"ezec'
'Juan Faus'

_publ_contact_author
;
     Prof. G. De Munno
     Dipartimento di Chimica
     Universit\'a della Calabria
     I-87030 Arcavacata di Rende, Cosenza
     Italy
;
_publ_contact_author_email demunno@unical.it
_publ_contact_author_fax '39 984 492044'
_publ_contact_author_phone '39 984 492068'
_publ_section_title
;
 Two-Dimensional Assembling of
 (2,2'-Bipyrimidine)bis(oxalato)chromate(III) Units through Alkaline
 Cations
;
_journal_name_full 'Inorganic Chemistry'
_journal_page_first 2234
_journal_page_last 2237
_journal_paper_doi 10.1021/ic981232q
_journal_volume 38
_journal_year 1999
_chemical_compound_source 'chemical synthesis'
_chemical_formula_moiety '[Cr(bpym)(ox)2][As(C6H5)2]2H2O'
_chemical_formula_sum 'C36 H28 As Cr N4 O9'
_chemical_formula_weight 787.5
_space_group_IT_number 14
_symmetry_cell_setting monoclinic
_symmetry_space_group_name_Hall '-P 2ybc'
_symmetry_space_group_name_H-M 'P 1 21/c 1'
_cell_angle_alpha 90.
_cell_angle_beta 112.46(2)
_cell_angle_gamma 90.
_cell_formula_units_Z 4
_cell_length_a 14.628(4)
_cell_length_b 13.787(4)
_cell_length_c 18.084(5)
_cell_measurement_radiation 'Mo K\a'
_cell_measurement_temperature 295
_cell_measurement_wavelength 0.710730
_cell_volume 3370.5(17)
_computing_cell_refinement 'Siemens P3/V'
_computing_data_collection 'Siemens P3/V,(VMS vers 4.21/V, 1990)'
_computing_data_reduction 'Siemens SHELXTL-PLUS,(VMS vers 4.21/V , 1990)'
_computing_molecular_graphics 'Siemens XP'
_computing_publication_material 'Siemens SHELXTL-PLUS and PARST'
_computing_structure_refinement 'Siemens SHELXTL-PLUS'
_computing_structure_solution 'Siemens SHELXTL-PLUS'
_diffrn_ambient_temperature 295
_diffrn_measurement_device 'Siemens R3m/V diffractometer'
_diffrn_measurement_method \w-2\q
_diffrn_radiation_monochromator 'highly-oriented graphite crystal'
_diffrn_radiation_source 'fine-focus xray_tube'
_diffrn_radiation_type 'Mo K\a'
_diffrn_radiation_wavelength 0.710730
_diffrn_reflns_av_R_equivalents 3.04
_diffrn_reflns_limit_h_max 18
_diffrn_reflns_limit_h_min 0
_diffrn_reflns_limit_k_max 17
_diffrn_reflns_limit_k_min 0
_diffrn_reflns_limit_l_max 21
_diffrn_reflns_limit_l_min -23
_diffrn_reflns_number 8365
_diffrn_reflns_theta_max 27.0
_diffrn_reflns_theta_min 1.5
_exptl_absorpt_coefficient_mu 13.7695
_exptl_crystal_colour reddish_violet
_exptl_crystal_density_diffrn 1.552
_exptl_crystal_description parallelepiped
_exptl_crystal_F_000 1604
_exptl_crystal_size_max 0.38
_exptl_crystal_size_mid 0.21
_exptl_crystal_size_min 0.09
_refine_diff_density_max 0.77
_refine_diff_density_min -0.58
_refine_ls_extinction_method none
_refine_ls_goodness_of_fit_obs 1.69
_refine_ls_hydrogen_treatment constr
_refine_ls_matrix_type full
_refine_ls_number_parameters 466
_refine_ls_number_reflns 3603
_refine_ls_number_restraints 3
_refine_ls_R_factor_all 14.44
_refine_ls_R_factor_obs 6.10
_refine_ls_shift/esd_max 0.001
_refine_ls_shift/esd_mean 0.000
_refine_ls_structure_factor_coef F
_refine_ls_weighting_details 'w = 1/(\s^2^(F)+ 0.0010*F^2^))'
_refine_ls_weighting_scheme calc
_refine_ls_wR_factor_all 12.18
_refine_ls_wR_factor_obs 7.94
_reflns_number_observed 3603
_reflns_number_total 7397
_reflns_observed_criterion >3\s(I)
_cod_data_source_file ic981232q_1.cif
_cod_data_source_block (1)
_cod_depositor_comments
;
The following automatic conversions were performed:

'_refine_ls_weighting_scheme' value '1/(\s^2^(F)+ 0.0010*F^2^))' was
changed to 'calc'. New tag '_refine_ls_weighting_details' was
created. The value of the new tag was set to 'w = 1/(\s^2^(F)+
0.0010*F^2^))'.

Automatic conversion script
Id: cif_fix_values 3143 2015-03-26 13:38:13Z robertas 
;
_cod_original_cell_volume 3370.5(16)
_cod_original_sg_symbol_H-M 'P 1 2/m 1'
_cod_database_code 4321958

loop_
_symmetry_equiv_pos_as_xyz
x,y,z
-x,1/2+y,1/2-z
-x,-y,-z
x,1/2-y,1/2+z

loop_
_atom_site_aniso_label
_atom_site_aniso_U_11
_atom_site_aniso_U_22
_atom_site_aniso_U_33
_atom_site_aniso_U_23
_atom_site_aniso_U_13
_atom_site_aniso_U_12
_atom_site_aniso_type_symbol
Cr1 0.0325(7) 0.0415(8) 0.0270(7) 0.0025(6) 0.0123(6) -0.0002(6) Cr
N1 0.036(4) 0.029(4) 0.041(4) 0.002(3) 0.015(3) 0.001(3) N
C1 0.045(5) 0.048(6) 0.038(5) 0.006(5) 0.007(4) -0.002(5) C
C2 0.073(7) 0.034(5) 0.063(6) 0.001(5) 0.031(6) -0.001(5) C
C3 0.078(7) 0.062(7) 0.046(6) -0.020(6) 0.026(5) -0.005(6) C
N2 0.059(5) 0.050(5) 0.035(4) -0.004(4) 0.014(4) 0.002(4) N
C4 0.034(4) 0.037(5) 0.032(4) -0.003(4) 0.015(4) -0.001(4) C
C5 0.028(4) 0.043(5) 0.034(5) -0.002(4) 0.016(4) -0.000(4) C
N3 0.048(4) 0.058(5) 0.032(4) 0.016(4) 0.018(3) 0.016(4) N
C6 0.062(6) 0.042(6) 0.054(6) 0.022(5) 0.032(5) 0.026(5) C
C7 0.070(6) 0.041(6) 0.043(5) -0.005(5) 0.031(5) 0.001(5) C
C8 0.047(5) 0.052(6) 0.034(5) -0.003(4) 0.025(4) 0.006(4) C
N4 0.034(4) 0.042(4) 0.030(4) -0.004(3) 0.015(3) -0.001(3) N
O1 0.043(3) 0.045(4) 0.037(3) 0.008(3) 0.018(3) -0.002(3) O
O2 0.043(3) 0.045(4) 0.041(3) 0.011(3) 0.020(3) 0.007(3) O
C9 0.047(5) 0.054(6) 0.026(4) 0.004(4) 0.014(4) 0.001(5) C
C10 0.035(5) 0.057(6) 0.029(4) 0.001(4) 0.012(4) -0.005(4) C
O3 0.050(4) 0.087(6) 0.079(5) 0.031(4) 0.032(4) 0.018(4) O
O4 0.050(4) 0.065(4) 0.060(4) 0.028(4) 0.018(3) 0.016(4) O
O5 0.038(3) 0.050(4) 0.034(3) -0.006(3) 0.018(3) -0.003(3) O
O6 0.032(3) 0.048(4) 0.033(3) -0.004(3) 0.012(3) -0.003(3) O
C11 0.029(4) 0.039(5) 0.042(5) 0.005(4) 0.012(4) 0.002(4) C
C12 0.036(5) 0.042(5) 0.028(4) 0.001(4) 0.012(4) 0.001(4) C
O7 0.057(4) 0.062(4) 0.042(3) -0.011(3) 0.024(3) -0.001(3) O
O8 0.043(4) 0.058(4) 0.060(4) -0.009(3) 0.027(3) -0.006(3) O
As1 0.0334(4) 0.0444(5) 0.0268(4) 0.0009(4) 0.0105(3) -0.0049(4) As
C13 0.039(5) 0.045(5) 0.032(4) -0.007(4) 0.012(4) -0.001(4) C
C14 0.051(5) 0.042(5) 0.032(5) 0.003(4) 0.010(4) -0.005(4) C
C15 0.087(8) 0.065(7) 0.035(5) 0.004(5) 0.018(6) -0.002(6) C
C16 0.075(7) 0.059(7) 0.029(5) 0.005(5) 0.002(5) 0.013(6) C
C17 0.047(6) 0.062(7) 0.045(5) -0.004(5) -0.004(5) -0.004(5) C
C18 0.047(5) 0.055(6) 0.036(5) -0.002(5) 0.008(4) -0.008(5) C
C19 0.037(5) 0.043(5) 0.040(5) 0.001(4) 0.024(4) -0.011(4) C
C20 0.032(5) 0.065(7) 0.038(5) -0.004(5) 0.009(4) -0.001(4) C
C21 0.042(5) 0.052(7) 0.057(6) 0.008(5) 0.017(5) -0.001(5) C
C22 0.059(6) 0.044(6) 0.075(7) 0.000(6) 0.035(6) -0.005(5) C
C23 0.069(7) 0.053(7) 0.048(6) -0.013(5) 0.027(5) -0.013(5) C
C24 0.051(6) 0.057(7) 0.038(5) 0.001(5) 0.017(4) -0.010(5) C
C25 0.036(4) 0.030(5) 0.026(4) -0.006(4) 0.003(3) -0.013(4) C
C26 0.042(5) 0.052(6) 0.040(5) 0.010(4) 0.012(4) 0.003(4) C
C27 0.051(6) 0.051(6) 0.044(5) 0.009(5) 0.007(5) -0.006(5) C
C28 0.036(5) 0.056(6) 0.057(6) 0.019(5) 0.004(5) -0.008(5) C
C29 0.042(5) 0.081(8) 0.048(6) 0.021(5) 0.016(5) -0.001(5) C
C30 0.044(5) 0.060(7) 0.037(5) -0.003(4) 0.015(4) -0.011(5) C
C31 0.035(4) 0.044(5) 0.029(4) -0.008(4) 0.016(3) -0.001(4) C
C32 0.044(5) 0.049(6) 0.044(5) 0.002(4) 0.018(4) -0.007(5) C
C33 0.045(5) 0.063(7) 0.058(6) -0.004(5) 0.028(5) 0.013(5) C
C34 0.056(6) 0.078(7) 0.048(6) -0.005(5) 0.030(5) 0.004(5) C
C35 0.052(6) 0.083(8) 0.033(5) 0.006(5) 0.014(4) 0.005(5) C
C36 0.057(6) 0.057(6) 0.035(5) 0.006(4) 0.023(4) 0.008(5) C
O9 0.058(4) 0.066(5) 0.076(5) -0.004(4) 0.032(4) 0.003(4) O

loop_
_atom_site_label
_atom_site_occupancy
_atom_site_fract_x
_atom_site_fract_y
_atom_site_fract_z
_atom_site_U_iso_or_equiv
_atom_site_thermal_displace_type
_atom_site_type_symbol
_atom_site_calc_flag
_atom_site_calc_attached_atom
_atom_site_disorder_group
Cr1 1.00 0.01635(9) 0.6266(1) 0.81631(7) 0.0356(5) Uani Cr ? ? ?
N1 1.00 0.0574(5) 0.7044(5) 0.9227(4) 0.038(3) Uani N ? ? ?
C1 1.00 0.0487(6) 0.7993(7) 0.9327(5) 0.048(3) Uani C ? ? ?
C2 1.00 0.0798(7) 0.8408(7) 1.0072(6) 0.061(4) Uani C ? ? ?
C3 1.00 0.1255(8) 0.7817(8) 1.0706(6) 0.066(4) Uani C ? ? ?
N2 1.00 0.1369(6) 0.6861(5) 1.0647(4) 0.051(3) Uani N ? ? ?
C4 1.00 0.0999(6) 0.6514(6) 0.9898(5) 0.036(3) Uani C ? ? ?
C5 1.00 0.1049(5) 0.5454(6) 0.9786(5) 0.037(3) Uani C ? ? ?
N3 1.00 0.1453(5) 0.4886(6) 1.0406(4) 0.048(3) Uani N ? ? ?
C6 1.00 0.1443(7) 0.3929(7) 1.0231(6) 0.056(4) Uani C ? ? ?
C7 1.00 0.1020(7) 0.3556(7) 0.9477(5) 0.054(4) Uani C ? ? ?
C8 1.00 0.0593(6) 0.4210(7) 0.8864(5) 0.046(4) Uani C ? ? ?
N4 1.00 0.0619(5) 0.5171(5) 0.9009(3) 0.037(3) Uani N ? ? ?
O1 1.00 -0.0360(4) 0.7406(4) 0.7491(3) 0.044(2) Uani O ? ? ?
O2 1.00 -0.1175(4) 0.6154(4) 0.8113(3) 0.046(2) Uani O ? ? ?
C9 1.00 -0.1284(7) 0.7598(7) 0.7358(5) 0.045(3) Uani C ? ? ?
C10 1.00 -0.1747(6) 0.6883(7) 0.7781(5) 0.043(3) Uani C ? ? ?
O3 1.00 -0.2554(5) 0.7042(5) 0.7782(4) 0.076(3) Uani O ? ? ?
O4 1.00 -0.1766(4) 0.8268(5) 0.6952(4) 0.063(3) Uani O ? ? ?
O5 1.00 0.1504(4) 0.6378(4) 0.8194(3) 0.043(2) Uani O ? ? ?
O6 1.00 0.0008(4) 0.5386(4) 0.7282(3) 0.040(2) Uani O ? ? ?
C11 1.00 0.1677(6) 0.5895(6) 0.7651(5) 0.039(3) Uani C ? ? ?
C12 1.00 0.0766(6) 0.5340(6) 0.7075(5) 0.037(3) Uani C ? ? ?
O7 1.00 0.0778(5) 0.4932(4) 0.6478(3) 0.056(3) Uani O ? ? ?
O8 1.00 0.2469(4) 0.5863(4) 0.7571(4) 0.056(2) Uani O ? ? ?
As1 1.00 0.52406(6) 0.78976(7) 0.97292(5) 0.0371(3) Uani As ? ? ?
C13 1.00 0.4280(6) 0.8420(6) 0.8763(5) 0.041(3) Uani C ? ? ?
C14 1.00 0.4543(7) 0.9192(6) 0.8392(5) 0.045(3) Uani C ? ? ?
C15 1.00 0.3822(8) 0.9593(8) 0.7718(5) 0.067(4) Uani C ? ? ?
C16 1.00 0.2881(8) 0.9232(7) 0.7424(5) 0.060(4) Uani C ? ? ?
C17 1.00 0.2630(7) 0.8457(7) 0.7792(5) 0.057(4) Uani C ? ? ?
C18 1.00 0.3330(6) 0.8044(7) 0.8469(5) 0.050(4) Uani C ? ? ?
C19 1.00 0.5546(6) 0.6561(6) 0.9641(5) 0.042(3) Uani C ? ? ?
C20 1.00 0.6359(6) 0.6152(7) 1.0238(5) 0.048(3) Uani C ? ? ?
C21 1.00 0.6604(7) 0.5203(7) 1.0182(6) 0.054(4) Uani C ? ? ?
C22 1.00 0.6049(7) 0.4657(7) 0.9535(6) 0.063(5) Uani C ? ? ?
C23 1.00 0.5250(8) 0.5056(7) 0.8928(6) 0.060(4) Uani C ? ? ?
C24 1.00 0.4979(7) 0.6010(7) 0.8981(5) 0.052(4) Uani C ? ? ?
C25 1.00 0.6474(6) 0.8551(5) 1.0019(4) 0.034(3) Uani C ? ? ?
C26 1.00 0.6902(6) 0.9014(6) 1.0764(5) 0.048(3) Uani C ? ? ?
C27 1.00 0.7843(7) 0.9412(7) 1.0985(6) 0.053(4) Uani C ? ? ?
C28 1.00 0.8335(7) 0.9352(7) 1.0479(6) 0.054(4) Uani C ? ? ?
C29 1.00 0.7919(7) 0.8906(7) 0.9739(6) 0.061(4) Uani C ? ? ?
C30 1.00 0.6992(6) 0.8477(7) 0.9518(5) 0.050(4) Uani C ? ? ?
C31 1.00 0.4735(5) 0.8064(6) 1.0556(4) 0.038(3) Uani C ? ? ?
C32 1.00 0.3929(6) 0.8669(6) 1.0431(5) 0.048(4) Uani C ? ? ?
C33 1.00 0.3582(6) 0.8784(7) 1.1041(5) 0.058(4) Uani C ? ? ?
C34 1.00 0.4021(7) 0.8297(8) 1.1753(6) 0.063(4) Uani C ? ? ?
C35 1.00 0.4816(7) 0.7711(7) 1.1874(5) 0.059(4) Uani C ? ? ?
C36 1.00 0.5194(7) 0.7569(7) 1.1280(5) 0.052(4) Uani C ? ? ?
O9 1.00 0.3359(5) 0.4038(5) 0.7331(4) 0.071(3) Uani O ? ? ?
H1W 1.00 0.289(4) 0.454(3) 0.729(5) 0.06 Uiso H ? O9 ?
H2W 1.00 0.299(5) 0.346(3) 0.733(5) 0.06 Uiso H ? O1 ?
H1 1.00 0.0197(6) 0.8393(7) 0.8861(5) 0.06 Uiso H ? C1 ?
H2 1.00 0.0691(7) 0.9083(7) 1.0141(6) 0.06 Uiso H ? C2 ?
H3 1.00 0.1523(8) 0.8102(8) 1.1230(6) 0.06 Uiso H ? C3 ?
H6 1.00 0.1753(7) 0.3492(7) 1.0669(6) 0.06 Uiso H ? C6 ?
H7 1.00 0.1021(7) 0.2871(7) 0.9382(5) 0.06 Uiso H ? C7 ?
H8 1.00 0.0264(6) 0.3978(7) 0.8327(5) 0.06 Uiso H ? C8 ?
H14 1.00 0.5207(7) 0.9438(6) 0.8604(5) 0.06 Uiso H ? C14 ?
H15 1.00 0.3985(8) 1.0132(8) 0.7455(5) 0.06 Uiso H ? C15 ?
H16 1.00 0.2389(8) 0.9519(7) 0.6957(5) 0.06 Uiso H ? C16 ?
H17 1.00 0.1968(7) 0.8205(7) 0.7574(5) 0.06 Uiso H ? C17 ?
H18 1.00 0.3165(6) 0.7505(7) 0.8730(5) 0.06 Uiso H ? C18 ?
H20 1.00 0.6750(6) 0.6538(7) 1.0691(5) 0.06 Uiso H ? C20 ?
H21 1.00 0.7165(7) 0.4920(7) 1.0599(6) 0.06 Uiso H ? C21 ?
H22 1.00 0.6211(7) 0.3987(7) 0.9507(6) 0.06 Uiso H ? C22 ?
H23 1.00 0.4887(8) 0.4676(7) 0.8463(6) 0.06 Uiso H ? C23 ?
H24 1.00 0.4407(7) 0.6288(7) 0.8572(5) 0.06 Uiso H ? C24 ?
H26 1.00 0.6554(6) 0.9043(6) 1.1119(5) 0.06 Uiso H ? C26 ?
H27 1.00 0.8139(7) 0.9743(7) 1.1488(6) 0.06 Uiso H ? C27 ?
H28 1.00 0.8990(7) 0.9618(7) 1.0643(6) 0.06 Uiso H ? C28 ?
H29 1.00 0.8262(7) 0.8898(7) 0.9380(6) 0.06 Uiso H ? C29 ?
H30 1.00 0.6709(6) 0.8129(7) 0.9022(5) 0.06 Uiso H ? C32 ?
H32 1.00 0.3621(6) 0.9006(6) 0.9932(5) 0.06 Uiso H ? C33 ?
H33 1.00 0.3033(6) 0.9205(7) 1.0972(5) 0.06 Uiso H ? C33 ?
H34 1.00 0.3763(7) 0.8362(8) 1.2166(6) 0.06 Uiso H ? C34 ?
H35 1.00 0.5124(7) 0.7394(7) 1.2382(5) 0.06 Uiso H ? C35 ?
H36 1.00 0.5751(7) 0.7153(7) 1.1364(5) 0.06 Uiso H ? C36 ?

loop_
_atom_type_symbol
_atom_type_description
_atom_type_oxidation_number
_atom_type_number_in_cell
_atom_type_scat_dispersion_real
_atom_type_scat_dispersion_imag
_atom_type_scat_source
C Carbon 0 144 0.0020 0.0020 Internat_Tables_Vol_IV_Table_2.3.1
H Hydrogen 0 112 0.0000 0.0000 Internat_Tables_Vol_IV_Table_2.3.1
N Nitrogen 0 16 0.0040 0.0030 Internat_Tables_Vol_IV_Table_2.3.1
O Oxygen 0 36 0.0080 0.0060 Internat_Tables_Vol_IV_Table_2.3.1
Cr Chromium 0 4 0.2840 0.6240 Internat_Tables_Vol_IV_Table_2.3.1
As Arsenic 0 4 -0.0300 2.0070 Internat_Tables_Vol_IV_Table_2.3.1

loop_
_diffrn_attenuator_code
_diffrn_attenuator_scale
? ?

loop_
_geom_angle_atom_site_label_1
_geom_angle_atom_site_label_2
_geom_angle_atom_site_label_3
_geom_angle
_geom_angle_site_symmetry_1
_geom_angle_site_symmetry_2
_geom_angle_site_symmetry_3
_geom_angle_publ_flag
O5 Cr1 O6 82.8(2) . . . .
O2 Cr1 O6 96.5(2) . . . .
O2 Cr1 O5 179.0(3) . . . .
O1 Cr1 O6 95.5(2) . . . .
O1 Cr1 O5 96.1(3) . . . .
O1 Cr1 O2 83.5(3) . . . .
N4 Cr1 O6 93.1(2) . . . .
N4 Cr1 O5 90.0(3) . . . .
N4 Cr1 O2 90.6(3) . . . .
N4 Cr1 O1 170.0(2) . . . .
N1 Cr1 O6 168.8(2) . . . .
N1 Cr1 O5 90.1(3) . . . .
N1 Cr1 O2 90.8(3) . . . .
N1 Cr1 O1 93.8(2) . . . .
N1 Cr1 N4 78.2(2) . . . .
Cr1 N1 C4 115.1(5) . . . .
Cr1 N1 C1 128.5(6) . . . .
C1 N1 C4 116.4(7) . . . .
N1 C1 C2 122.0(8) . . . .
C1 C2 C3 116.8(9) . . . .
C2 C3 N2 124.1(9) . . . .
C3 N2 C4 114.6(7) . . . .
N1 C4 N2 125.9(7) . . . .
N2 C4 C5 117.8(7) . . . .
N1 C4 C5 116.3(7) . . . .
C4 C5 N4 113.3(7) . . . .
C4 C5 N3 120.2(7) . . . .
N3 C5 N4 126.4(7) . . . .
C5 N3 C6 114.9(8) . . . .
N3 C6 C7 124.1(8) . . . .
C6 C7 C8 116.8(8) . . . .
C7 C8 N4 121.1(8) . . . .
C5 N4 C8 116.7(7) . . . .
Cr1 N4 C8 126.6(6) . . . .
Cr1 N4 C5 116.5(5) . . . .
Cr1 O1 C9 114.2(5) . . . .
Cr1 O2 C10 114.9(6) . . . .
O1 C9 O4 125.6(9) . . . .
O1 C9 C10 113.4(8) . . . .
C10 C9 O4 121.0(8) . . . .
O2 C10 C9 113.2(7) . . . .
C9 C10 O3 119.9(9) . . . .
O2 C10 O3 126.9(9) . . . .
Cr1 O5 C11 115.2(5) . . . .
Cr1 O6 C12 114.9(5) . . . .
O5 C11 O8 125.4(8) . . . .
O5 C11 C12 113.5(7) . . . .
C12 C11 O8 121.1(8) . . . .
O6 C12 C11 113.2(7) . . . .
C11 C12 O7 121.5(7) . . . .
O6 C12 O7 125.3(8) . . . .
C25 As1 C31 109.6(4) . . . .
C19 As1 C31 110.5(4) . . . .
C19 As1 C25 104.6(3) . . . .
C13 As1 C31 107.4(3) . . . .
C13 As1 C25 111.2(3) . . . .
C13 As1 C19 113.5(4) . . . .
As1 C13 C18 119.3(6) . . . .
As1 C13 C14 119.2(6) . . . .
C14 C13 C18 121.5(9) . . . .
C13 C14 C15 118.2(8) . . . .
C14 C15 C16 120.8(9) . . . .
C15 C16 C17 121(1) . . . .
C16 C17 C18 120.1(9) . . . .
C13 C18 C17 118.8(8) . . . .
As1 C19 C24 121.0(6) . . . .
As1 C19 C20 119.0(7) . . . .
C20 C19 C24 120.0(8) . . . .
C19 C20 C21 120.1(9) . . . .
C20 C21 C22 120.2(9) . . . .
C21 C22 C23 121(1) . . . .
C22 C23 C24 120.1(9) . . . .
C19 C24 C23 119.0(8) . . . .
As1 C25 C30 118.8(7) . . . .
As1 C25 C26 120.6(6) . . . .
C26 C25 C30 120.3(7) . . . .
C25 C26 C27 119.0(8) . . . .
C26 C27 C28 120.1(9) . . . .
C27 C28 C29 121.7(9) . . . .
C28 C29 C30 119.2(9) . . . .
C25 C30 C29 119.7(9) . . . .
As1 C31 C36 118.8(6) . . . .
As1 C31 C32 120.0(6) . . . .
C32 C31 C36 121.2(8) . . . .
C31 C32 C33 118.9(8) . . . .
C32 C33 C34 120.5(8) . . . .
C33 C34 C35 120.3(9) . . . .
C34 C35 C36 122(1) . . . .
C31 C36 C35 117.5(8) . . . .

loop_
_geom_bond_atom_site_label_1
_geom_bond_atom_site_label_2
_geom_bond_distance
_geom_bond_site_symmetry_1
_geom_bond_site_symmetry_2
_geom_bond_publ_flag
Cr1 N1 2.081(7) . . .
Cr1 N4 2.069(6) . . .
Cr1 O1 1.956(5) . . .
Cr1 O2 1.931(6) . . .
Cr1 O5 1.947(6) . . .
Cr1 O6 1.945(6) . . .
N1 C1 1.33(1) . . .
N1 C4 1.35(1) . . .
C1 C2 1.37(1) . . .
C2 C3 1.36(1) . . .
C3 N2 1.34(1) . . .
N2 C4 1.34(1) . . .
C4 C5 1.48(1) . . .
C5 N3 1.31(1) . . .
C5 N4 1.360(9) . . .
N3 C6 1.36(1) . . .
C6 C7 1.36(1) . . .
C7 C8 1.38(1) . . .
C8 N4 1.35(1) . . .
O1 C9 1.31(1) . . .
O2 C10 1.30(1) . . .
C9 C10 1.55(1) . . .
C9 O4 1.22(1) . . .
C10 O3 1.20(1) . . .
O5 C11 1.29(1) . . .
O6 C12 1.30(1) . . .
C11 C12 1.54(1) . . .
C11 O8 1.22(1) . . .
C12 O7 1.22(1) . . .
As1 C13 1.916(7) . . .
As1 C19 1.917(8) . . .
As1 C25 1.902(8) . . .
As1 C31 1.919(9) . . .
C13 C14 1.39(1) . . .
C13 C18 1.39(1) . . .
C14 C15 1.39(1) . . .
C15 C16 1.37(2) . . .
C16 C17 1.38(2) . . .
C17 C18 1.38(1) . . .
C19 C20 1.38(1) . . .
C19 C24 1.39(1) . . .
C20 C21 1.37(1) . . .
C21 C22 1.37(1) . . .
C22 C23 1.38(1) . . .
C23 C24 1.39(1) . . .
C25 C26 1.40(1) . . .
C25 C30 1.39(1) . . .
C26 C27 1.39(1) . . .
C27 C28 1.37(2) . . .
C28 C29 1.38(1) . . .
C29 C30 1.39(1) . . .
C31 C32 1.39(1) . . .
C31 C36 1.40(1) . . .
C32 C33 1.39(2) . . .
C33 C34 1.37(1) . . .
C34 C35 1.36(1) . . .
C35 C36 1.40(2) . . .
